data_2219199
loop_
_publ_author_name
'Wu, Hua-Fang'
'Luo, Ying-Gang'
'Yu, Kai-Bei'
'Zhang, Guo-Lin'
'Pan, Xin-Fu'

_publ_section_title
;(2<i>S</i>,N<i>S</i>)-<i>N</i>-Allyl-<i>N</i>-benzyl-1-hydroxy-3-(4-hydroxyphenyl)-<i>N</i>-methylpropan-2-aminium
 bromide
;
_journal_coeditor_code XU2435
_journal_issue 8
_journal_name_full 'Acta Crystallographica Section E'
_journal_page_first o1621
_journal_paper_doi 10.1107/S1600536808023210
_journal_volume 64
_journal_year 2008
_chemical_formula_iupac 'C20 H26 N O2 + , Br -'
_chemical_formula_moiety 'C20 H26 N O2 + , Br -'
_chemical_formula_sum 'C20 H26 Br N O2'
_chemical_formula_weight 392.33
_chemical_melting_point 449(5)
_chemical_name_systematic
;
(2<i>S</i>*,N<i>S</i>*)-<i>N</i>-Allyl-<i>N</i>-benzyl-1-hydroxy-3-
(4-hydroxyphenyl)-<i>N</i>-methylpropan-2-aminium bromide
;
_space_group_IT_number 19
_symmetry_cell_setting orthorhombic
_symmetry_space_group_name_Hall 'P 2ac 2ab'
_symmetry_space_group_name_H-M 'P 21 21 21'
_atom_sites_solution_hydrogens geom
_atom_sites_solution_primary direct
_atom_sites_solution_secondary difmap
_audit_creation_method SHELXL97
_cell_angle_alpha 90.00
_cell_angle_beta 90.00
_cell_angle_gamma 90.00
_cell_formula_units_Z 4
_cell_length_a 10.3716(10)
_cell_length_b 12.1566(10)
_cell_length_c 15.6790(16)
_cell_measurement_reflns_used 10762
_cell_measurement_temperature 293(2)
_cell_measurement_theta_max 27.44
_cell_measurement_theta_min 3.09
_cell_volume 1976.9(3)
_computing_cell_refinement 'RAPID-AUTO (Rigaku, 2004)'
_computing_data_collection 'RAPID-AUTO (Rigaku, 2004)'
_computing_data_reduction 'RAPID-AUTO (Rigaku, 2004)'
_computing_molecular_graphics 'SHELXTL (Sheldrick, 2008)'
_computing_publication_material 'SHELXTL (Sheldrick, 2008)'
_computing_structure_refinement 'SHELXTL (Sheldrick, 2008)'
_computing_structure_solution 'SHELXTL (Sheldrick, 2008)'
_diffrn_ambient_temperature 293(2)
_diffrn_measured_fraction_theta_full 0.998
_diffrn_measured_fraction_theta_max 0.998
_diffrn_measurement_device_type 'Rigaku R-AXIS RAPID IP'
_diffrn_measurement_method \w
_diffrn_radiation_monochromator graphite
_diffrn_radiation_source 'Rotating anode'
_diffrn_radiation_type MoK\a
_diffrn_radiation_wavelength 0.71073
_diffrn_reflns_av_R_equivalents 0.0570
_diffrn_reflns_av_sigmaI/netI 0.0558
_diffrn_reflns_limit_h_max 13
_diffrn_reflns_limit_h_min -13
_diffrn_reflns_limit_k_max 15
_diffrn_reflns_limit_k_min -15
_diffrn_reflns_limit_l_max 20
_diffrn_reflns_limit_l_min -20
_diffrn_reflns_number 18872
_diffrn_reflns_theta_full 27.47
_diffrn_reflns_theta_max 27.47
_diffrn_reflns_theta_min 3.09
_diffrn_standards_interval_count 0
_diffrn_standards_interval_time 0
_diffrn_standards_number 0
_exptl_absorpt_coefficient_mu 2.090
_exptl_absorpt_correction_T_max 0.4335
_exptl_absorpt_correction_T_min 0.4061
_exptl_absorpt_correction_type multi-scan
_exptl_absorpt_process_details '(ABSCOR; Higashi, 1995)'
_exptl_crystal_colour colourless
_exptl_crystal_density_diffrn 1.318
_exptl_crystal_density_method 'not measured'
_exptl_crystal_description block
_exptl_crystal_F_000 816
_exptl_crystal_size_max 0.45
_exptl_crystal_size_mid 0.43
_exptl_crystal_size_min 0.40
_refine_diff_density_max 0.887
_refine_diff_density_min -0.686
_refine_ls_abs_structure_details 'Flack (1983), with 1949 Friedel pairs'
_refine_ls_abs_structure_Flack 0.009(19)
_refine_ls_extinction_coef 0.058(6)
_refine_ls_extinction_expression Fc^*^=kFc[1+0.001xFc^2^\l^3^/sin(2\q)]^-1/4^
_refine_ls_extinction_method 'SHELXTL (Sheldrick, 2008)'
_refine_ls_goodness_of_fit_ref 0.999
_refine_ls_hydrogen_treatment constr
_refine_ls_matrix_type full
_refine_ls_number_parameters 225
_refine_ls_number_reflns 4524
_refine_ls_number_restraints 2
_refine_ls_restrained_S_all 0.998
_refine_ls_R_factor_all 0.1040
_refine_ls_R_factor_gt 0.0540
_refine_ls_shift/su_max 0.001
_refine_ls_shift/su_mean 0.000
_refine_ls_structure_factor_coef Fsqd
_refine_ls_weighting_details 'calc w = 1/[\s^2^(Fo^2^)+(0.128P)^2^+0.338P] where P=(Fo^2^+2Fc^2^)/3'
_refine_ls_weighting_scheme calc
_refine_ls_wR_factor_gt 0.1392
_refine_ls_wR_factor_ref 0.2107
_reflns_number_gt 2606
_reflns_number_total 4524
_reflns_threshold_expression I>2\s(I)
_cod_data_source_file xu2435.cif
_cod_data_source_block I
_cod_database_code 2219199
_cod_database_fobs_code 2219199

loop_
_symmetry_equiv_pos_as_xyz
'x, y, z'
'-x+1/2, -y, z+1/2'
'-x, y+1/2, -z+1/2'
'x+1/2, -y+1/2, -z'

loop_
_atom_site_type_symbol
_atom_site_label
_atom_site_fract_x
_atom_site_fract_y
_atom_site_fract_z
_atom_site_U_iso_or_equiv
_atom_site_adp_type
_atom_site_calc_flag
_atom_site_refinement_flags
_atom_site_occupancy
_atom_site_disorder_assembly
_atom_site_disorder_group
Br Br1 0.63828(7) 0.06624(5) 0.31732(5) 0.0766(3) Uani d . 1 . .
O O1 0.6728(4) 0.3120(4) 0.3923(3) 0.0748(12) Uani d . 1 . .
H H1O 0.6764 0.2479 0.3762 0.090 Uiso calc R 1 . .
O O2 0.7918(4) 0.8588(4) 0.3897(4) 0.0863(14) Uani d . 1 . .
H H2O 0.7452 0.9091 0.3736 0.104 Uiso calc R 1 . .
N N1 0.3651(4) 0.3213(4) 0.4017(3) 0.0552(10) Uani d . 1 B .
C C1 0.7120(6) 0.5784(6) 0.4504(5) 0.0739(17) Uani d . 1 . .
H H1 0.7557 0.5151 0.4668 0.089 Uiso calc R 1 . .
C C2 0.7823(6) 0.6731(5) 0.4309(5) 0.0739(18) Uani d . 1 . .
H H2 0.8718 0.6726 0.4334 0.089 Uiso calc R 1 . .
C C3 0.7171(6) 0.7673(5) 0.4080(4) 0.0680(16) Uani d . 1 . .
C C4 0.5853(6) 0.7668(5) 0.4011(4) 0.0696(16) Uani d . 1 . .
H H4 0.5420 0.8296 0.3830 0.083 Uiso calc R 1 . .
C C5 0.5173(6) 0.6733(5) 0.4210(5) 0.0667(16) Uani d . 1 . .
H H5 0.4278 0.6747 0.4178 0.080 Uiso calc R 1 . .
C C6 0.5784(5) 0.5767(5) 0.4459(4) 0.0595(13) Uani d . 1 . .
C C7 0.5053(7) 0.4747(5) 0.4658(4) 0.0666(15) Uani d . 1 . .
H H7A 0.4282 0.4936 0.4976 0.080 Uiso calc R 1 . .
H H7B 0.5578 0.4271 0.5013 0.080 Uiso calc R 1 . .
C C8 0.4670(5) 0.4131(4) 0.3849(4) 0.0538(12) Uani d . 1 . .
H H8 0.4261 0.4670 0.3471 0.065 Uiso calc R 1 . .
C C9 0.5867(5) 0.3719(5) 0.3389(4) 0.0576(13) Uani d . 1 . .
H H9A 0.5603 0.3251 0.2919 0.069 Uiso calc R 1 . .
H H9B 0.6322 0.4345 0.3149 0.069 Uiso calc R 1 . .
C C10 0.4099(6) 0.2377(5) 0.4638(4) 0.0606(13) Uani d . 1 . .
H H10A 0.3393 0.1905 0.4790 0.073 Uiso calc R 1 . .
H H10B 0.4419 0.2738 0.5140 0.073 Uiso calc R 1 . .
H H10C 0.4775 0.1947 0.4386 0.073 Uiso calc R 1 . .
C C11 0.2426(6) 0.3716(6) 0.4391(4) 0.0707(16) Uani d . 1 . .
H H11A 0.1774 0.3147 0.4435 0.085 Uiso calc R 1 A 1
H H11B 0.2611 0.3974 0.4964 0.085 Uiso calc R 1 A 1
C C12 0.1902(7) 0.4635(6) 0.3892(5) 0.092(2) Uani d PD 0.778(18) B 1
H H12 0.1973 0.4594 0.3302 0.111 Uiso calc PR 0.778(18) B 1
C C13 0.1339(16) 0.5511(10) 0.4216(8) 0.132(6) Uani d PD 0.778(18) B 1
H H13A 0.1250 0.5581 0.4804 0.158 Uiso calc PR 0.778(18) B 1
H H13B 0.1030 0.6060 0.3857 0.158 Uiso calc PR 0.778(18) B 1
C C12' 0.1902(7) 0.4635(6) 0.3892(5) 0.092(2) Uani d PD 0.222(18) B 2
H H12' 0.2394 0.5064 0.3525 0.111 Uiso calc PR 0.222(18) B 2
C C13' 0.0657(12) 0.479(5) 0.402(3) 0.132(6) Uani d PD 0.222(18) B 2
H H13C 0.0212 0.4331 0.4396 0.158 Uiso calc PR 0.222(18) B 2
H H13D 0.0225 0.5346 0.3736 0.158 Uiso calc PR 0.222(18) B 2
C C14 0.3330(5) 0.2665(5) 0.3165(4) 0.0644(14) Uani d . 1 . .
H H14A 0.3090 0.3235 0.2762 0.077 Uiso calc R 1 B .
H H14B 0.4106 0.2317 0.2950 0.077 Uiso calc R 1 . .
C C15 0.2279(6) 0.1823(6) 0.3179(5) 0.0728(17) Uani d . 1 B .
C C16 0.2603(7) 0.0727(7) 0.3287(5) 0.086(2) Uani d . 1 . .
H H16 0.3459 0.0529 0.3372 0.103 Uiso calc R 1 B .
C C17 0.1623(10) -0.0099(9) 0.3266(6) 0.111(3) Uani d . 1 B .
H H17 0.1820 -0.0839 0.3346 0.133 Uiso calc R 1 . .
C C18 0.0386(10) 0.0242(12) 0.3125(7) 0.121(4) Uani d . 1 . .
H H18 -0.0263 -0.0285 0.3114 0.145 Uiso calc R 1 B .
C C19 0.0055(9) 0.1317(14) 0.3001(7) 0.119(4) Uani d . 1 B .
H H19 -0.0799 0.1514 0.2902 0.143 Uiso calc R 1 . .
C C20 0.1000(6) 0.2092(8) 0.3026(5) 0.093(2) Uani d . 1 . .
H H20 0.0781 0.2826 0.2938 0.112 Uiso calc R 1 B .

loop_
_atom_site_aniso_label
_atom_site_aniso_U_11
_atom_site_aniso_U_22
_atom_site_aniso_U_33
_atom_site_aniso_U_12
_atom_site_aniso_U_13
_atom_site_aniso_U_23
Br1 0.0760(4) 0.0657(4) 0.0881(5) 0.0026(3) -0.0014(4) -0.0123(3)
O1 0.066(2) 0.060(2) 0.098(3) 0.004(2) -0.012(2) -0.007(2)
O2 0.069(3) 0.062(2) 0.127(4) -0.015(2) 0.000(3) 0.015(3)
N1 0.048(2) 0.066(3) 0.051(2) -0.006(2) 0.003(2) 0.0028(19)
C1 0.068(4) 0.060(4) 0.093(5) 0.006(3) -0.008(3) 0.002(4)
C2 0.061(3) 0.055(3) 0.105(5) 0.001(3) -0.007(3) 0.008(3)
C3 0.066(3) 0.057(3) 0.081(4) -0.014(3) 0.001(3) -0.001(3)
C4 0.068(3) 0.057(3) 0.083(4) -0.001(3) -0.008(3) 0.000(3)
C5 0.061(3) 0.059(3) 0.081(4) -0.007(3) 0.002(3) -0.004(3)
C6 0.065(3) 0.048(3) 0.065(3) -0.005(3) 0.002(3) -0.004(3)
C7 0.076(4) 0.059(3) 0.065(4) -0.007(3) 0.002(3) -0.002(3)
C8 0.055(3) 0.053(3) 0.054(3) -0.009(2) 0.001(2) 0.007(2)
C9 0.055(3) 0.054(3) 0.064(3) -0.002(2) 0.003(2) 0.001(2)
C10 0.067(3) 0.055(3) 0.060(3) -0.012(3) -0.001(3) 0.012(2)
C11 0.060(3) 0.087(4) 0.065(4) 0.011(3) 0.009(3) -0.003(3)
C12 0.063(4) 0.115(7) 0.099(5) 0.019(4) 0.010(4) 0.011(5)
C13 0.178(14) 0.128(11) 0.089(7) 0.077(12) -0.012(8) -0.028(7)
C12' 0.063(4) 0.115(7) 0.099(5) 0.019(4) 0.010(4) 0.011(5)
C13' 0.178(14) 0.128(11) 0.089(7) 0.077(12) -0.012(8) -0.028(7)
C14 0.057(3) 0.086(4) 0.050(3) -0.013(3) 0.000(3) -0.004(3)
C15 0.059(3) 0.097(5) 0.062(3) -0.020(3) 0.007(3) -0.014(4)
C16 0.071(4) 0.100(5) 0.086(5) -0.031(4) 0.010(3) -0.024(5)
C17 0.122(8) 0.113(7) 0.097(6) -0.055(6) 0.026(5) -0.032(5)
C18 0.093(6) 0.193(12) 0.076(5) -0.070(7) 0.017(5) -0.032(7)
C19 0.066(5) 0.203(11) 0.089(7) -0.037(6) -0.002(4) -0.040(8)
C20 0.059(3) 0.139(7) 0.080(5) -0.018(4) -0.012(3) -0.003(5)

loop_
_atom_type_symbol
_atom_type_description
_atom_type_scat_dispersion_real
_atom_type_scat_dispersion_imag
_atom_type_scat_source
C C 0.0033 0.0016 'International Tables Vol C Tables 4.2.6.8 and 6.1.1.4'
H H 0.0000 0.0000 'International Tables Vol C Tables 4.2.6.8 and 6.1.1.4'
N N 0.0061 0.0033 'International Tables Vol C Tables 4.2.6.8 and 6.1.1.4'
O O 0.0106 0.0060 'International Tables Vol C Tables 4.2.6.8 and 6.1.1.4'
Br Br -0.2901 2.4595 'International Tables Vol C Tables 4.2.6.8 and 6.1.1.4'

loop_
_geom_angle_atom_site_label_1
_geom_angle_atom_site_label_2
_geom_angle_atom_site_label_3
_geom_angle
C9 O1 H1O 109.5
C3 O2 H2O 109.5
C10 N1 C11 106.5(4)
C10 N1 C14 110.1(5)
C11 N1 C14 109.2(4)
C10 N1 C8 112.9(4)
C11 N1 C8 110.0(4)
C14 N1 C8 108.1(4)
C6 C1 C2 121.5(7)
C6 C1 H1 119.2
C2 C1 H1 119.2
C3 C2 C1 119.1(6)
C3 C2 H2 120.5
C1 C2 H2 120.5
C4 C3 C2 120.4(6)
C4 C3 O2 123.0(6)
C2 C3 O2 116.5(6)
C3 C4 C5 119.8(6)
C3 C4 H4 120.1
C5 C4 H4 120.1
C4 C5 C6 121.9(6)
C4 C5 H5 119.0
C6 C5 H5 119.0
C1 C6 C5 117.1(6)
C1 C6 C7 120.8(6)
C5 C6 C7 122.1(5)
C6 C7 C8 111.6(5)
C6 C7 H7A 109.3
C8 C7 H7A 109.3
C6 C7 H7B 109.3
C8 C7 H7B 109.3
H7A C7 H7B 108.0
C9 C8 C7 110.1(5)
C9 C8 N1 113.5(4)
C7 C8 N1 112.8(4)
C9 C8 H8 106.7
C7 C8 H8 106.7
N1 C8 H8 106.7
O1 C9 C8 113.6(5)
O1 C9 H9A 108.8
C8 C9 H9A 108.8
O1 C9 H9B 108.8
C8 C9 H9B 108.8
H9A C9 H9B 107.7
N1 C10 H10A 109.5
N1 C10 H10B 109.5
H10A C10 H10B 109.5
N1 C10 H10C 109.5
H10A C10 H10C 109.5
H10B C10 H10C 109.5
C12 C11 N1 114.1(5)
C12 C11 H11A 108.7
N1 C11 H11A 108.7
C12 C11 H11B 108.7
N1 C11 H11B 108.7
H11A C11 H11B 107.6
C13 C12 C11 125.0(9)
C13 C12 H12 117.5
C11 C12 H12 117.5
C12 C13 H13A 120.0
C12 C13 H13B 120.0
H13A C13 H13B 120.0
H13C C13' H13D 120.0
C15 C14 N1 116.3(5)
C15 C14 H14A 108.2
N1 C14 H14A 108.2
C15 C14 H14B 108.2
N1 C14 H14B 108.2
H14A C14 H14B 107.4
C16 C15 C20 118.7(7)
C16 C15 C14 118.9(6)
C20 C15 C14 122.2(7)
C15 C16 C17 120.1(8)
C15 C16 H16 120.0
C17 C16 H16 120.0
C18 C17 C16 117.2(10)
C18 C17 H17 121.4
C16 C17 H17 121.4
C19 C18 C17 123.4(9)
C19 C18 H18 118.3
C17 C18 H18 118.3
C20 C19 C18 118.5(10)
C20 C19 H19 120.7
C18 C19 H19 120.7
C19 C20 C15 122.0(10)
C19 C20 H20 119.0
C15 C20 H20 119.0

loop_
_geom_bond_atom_site_label_1
_geom_bond_atom_site_label_2
_geom_bond_distance
O1 C9 1.425(7)
O1 H1O 0.8200
O2 C3 1.385(7)
O2 H2O 0.8200
N1 C10 1.482(7)
N1 C11 1.527(7)
N1 C14 1.531(7)
N1 C8 1.560(6)
C1 C6 1.387(9)
C1 C2 1.396(10)
C1 H1 0.9300
C2 C3 1.377(9)
C2 H2 0.9300
C3 C4 1.372(9)
C4 C5 1.373(9)
C4 H4 0.9300
C5 C6 1.391(9)
C5 H5 0.9300
C6 C7 1.487(8)
C7 C8 1.525(8)
C7 H7A 0.9700
C7 H7B 0.9700
C8 C9 1.520(8)
C8 H8 0.9800
C9 H9A 0.9700
C9 H9B 0.9700
C10 H10A 0.9600
C10 H10B 0.9600
C10 H10C 0.9600
C11 C12 1.468(10)
C11 H11A 0.9700
C11 H11B 0.9700
C12 C13 1.317(3)
C12 H12 0.9300
C13 H13A 0.9300
C13 H13B 0.9300
C13' H13C 0.9300
C13' H13D 0.9300
C14 C15 1.495(8)
C14 H14A 0.9700
C14 H14B 0.9700
C15 C16 1.384(11)
C15 C20 1.388(10)
C16 C17 1.429(10)
C16 H16 0.9300
C17 C18 1.367(17)
C17 H17 0.9300
C18 C19 1.365(17)
C18 H18 0.9300
C19 C20 1.361(13)
C19 H19 0.9300
C20 H20 0.9300

loop_
_geom_hbond_atom_site_label_D
_geom_hbond_atom_site_label_H
_geom_hbond_atom_site_label_A
_geom_hbond_site_symmetry_A
_geom_hbond_distance_DH
_geom_hbond_distance_HA
_geom_hbond_distance_DA
_geom_hbond_angle_DHA
O1 H1O Br1 . 0.82 2.43 3.231(4) 167.1
O2 H2O Br1 1_565 0.82 2.38 3.192(5) 171.4

loop_
_geom_torsion_atom_site_label_1
_geom_torsion_atom_site_label_2
_geom_torsion_atom_site_label_3
_geom_torsion_atom_site_label_4
_geom_torsion
C6 C1 C2 C3 1.0(12)
C1 C2 C3 C4 -2.6(12)
C1 C2 C3 O2 179.8(7)
C2 C3 C4 C5 3.1(12)
O2 C3 C4 C5 -179.5(6)
C3 C4 C5 C6 -2.0(11)
C2 C1 C6 C5 0.1(11)
C2 C1 C6 C7 179.2(6)
C4 C5 C6 C1 0.4(10)
C4 C5 C6 C7 -178.7(6)
C1 C6 C7 C8 -98.8(8)
C5 C6 C7 C8 80.4(8)
C6 C7 C8 C9 65.0(6)
C6 C7 C8 N1 -167.1(5)
C10 N1 C8 C9 67.4(6)
C11 N1 C8 C9 -173.9(4)
C14 N1 C8 C9 -54.6(6)
C10 N1 C8 C7 -58.7(6)
C11 N1 C8 C7 60.0(6)
C14 N1 C8 C7 179.3(5)
C7 C8 C9 O1 51.2(6)
N1 C8 C9 O1 -76.3(6)
C10 N1 C11 C12 175.1(6)
C14 N1 C11 C12 -66.1(7)
C8 N1 C11 C12 52.5(7)
N1 C11 C12 C13 -144.3(12)
C10 N1 C14 C15 61.4(6)
C11 N1 C14 C15 -55.1(7)
C8 N1 C14 C15 -174.8(5)
N1 C14 C15 C16 -93.4(8)
N1 C14 C15 C20 91.5(9)
C20 C15 C16 C17 -2.0(12)
C14 C15 C16 C17 -177.3(7)
C15 C16 C17 C18 1.0(13)
C16 C17 C18 C19 0.4(17)
C17 C18 C19 C20 -0.6(18)
C18 C19 C20 C15 -0.5(16)
C16 C15 C20 C19 1.7(14)
C14 C15 C20 C19 176.9(8)
